data_1532391
loop_
_publ_author_name
'Yang-Bitterlich, W.'
'Bitterlich, H.'
'Zahn, G.'
'Kraemer, U.'

_publ_section_title
;
 New stacking variants Y5 Ni8 B8 C5 and Y5 Ni6 B6 C5
;
_journal_name_full 'Journal of Alloys Compd.'
_journal_page_first 131
_journal_page_last 140
_journal_volume 347
_journal_year 2002
_chemical_formula_sum 'C3 B4 Ni4 Y3'
_chemical_name_systematic 'Y3 Ni4 B4 C3'
_space_group_IT_number 139
_symmetry_space_group_name_Hall '-I 4 2'
_symmetry_space_group_name_H-M 'I 4/m m m'
_cell_angle_alpha 90
_cell_angle_beta 90
_cell_angle_gamma 90
_cell_formula_units_Z 2
_cell_length_a 3.5584
_cell_length_b 3.5584
_cell_length_c 25.6391
_cell_volume 324.648
_citation_journal_id_ASTM JALCEU
_cod_data_source_file Yang-Bitterlich_JALCEU_2002_586.cif
_cod_data_source_block C3B4Ni4Y3
_cod_original_cell_volume 324.6476
_cod_database_code 1532391

loop_
_symmetry_equiv_pos_as_xyz
x,y,z
-y,x,z
-x,-y,z
y,-x,z
x,-y,-z
y,x,-z
-x,y,-z
-y,-x,-z
-x,-y,-z
y,-x,-z
x,y,-z
-y,x,-z
-x,y,z
-y,-x,z
x,-y,z
y,x,z
x+1/2,y+1/2,z+1/2
-y+1/2,x+1/2,z+1/2
-x+1/2,-y+1/2,z+1/2
y+1/2,-x+1/2,z+1/2
x+1/2,-y+1/2,-z+1/2
y+1/2,x+1/2,-z+1/2
-x+1/2,y+1/2,-z+1/2
-y+1/2,-x+1/2,-z+1/2
-x+1/2,-y+1/2,-z+1/2
y+1/2,-x+1/2,-z+1/2
x+1/2,y+1/2,-z+1/2
-y+1/2,x+1/2,-z+1/2
-x+1/2,y+1/2,z+1/2
-y+1/2,-x+1/2,z+1/2
x+1/2,-y+1/2,z+1/2
y+1/2,x+1/2,z+1/2

loop_
_atom_site_label
_atom_site_type_symbol
_atom_site_fract_x
_atom_site_fract_y
_atom_site_fract_z
_atom_site_occupancy
_atom_site_U_iso_or_equiv
Ni1 Ni 0.5 0 0.10105 1 0.0
B1 B 0 0 0.1471 1 0.0
B2 B 0.5 0.5 0.0578 1 0.0
Y1 Y 0 0 0 1 0.0
C2 C 0 0 0.2037 1 0.0
C1 C 0.5 0.5 0 1 0.0
Y2 Y 0 0 0.29935 1 0.0
